data_9016310
loop_
_publ_author_name
'Le Fur, Y.'
'Aleonard, S.'
'Gorius, M.'
'Roux, M.'

_publ_section_title
;
 Structure cristalline de K0.265Gd0.735 F2.47
 _cod_database_code 1008452
;
_journal_name_full 'Zeitschrift fur Kristallographie'
_journal_page_first 281
_journal_page_last 290
_journal_volume 182
_journal_year 1988
_chemical_formula_sum 'F79 Gd23.52 K8.48'
_space_group_IT_number 71
_symmetry_space_group_name_Hall '-I 2 2'
_symmetry_space_group_name_H-M 'I m m m'
_cell_angle_alpha 90
_cell_angle_beta 90
_cell_angle_gamma 90
_cell_length_a 11.652
_cell_length_b 8.152
_cell_length_c 32.57
_cell_formula_units_Z 2
_cell_volume 3093.730
_database_code_amcsd 0016357
_exptl_crystal_density_diffrn 5.937
_cod_duplicate_entry 1008452
_cod_original_formula_sum 'Gd23.52 K8.48 F79'
_cod_database_code 9016310
_amcsd_formula_title 'F2.47 Gd0.735 K0.265'

loop_
_space_group_symop_operation_xyz
x,y,z
1/2+x,1/2+y,1/2+z
x,-y,z
1/2+x,1/2-y,1/2+z
-x,y,-z
1/2-x,1/2+y,1/2-z
-x,y,z
1/2-x,1/2+y,1/2+z
x,-y,-z
1/2+x,1/2-y,1/2-z
x,y,-z
1/2+x,1/2+y,1/2-z
-x,-y,z
1/2-x,1/2-y,1/2+z
-x,-y,-z
1/2-x,1/2-y,1/2-z

loop_
_atom_site_label
_atom_site_fract_x
_atom_site_fract_y
_atom_site_fract_z
_atom_site_occupancy
Gd1 0.00000 0.25610 0.06620 1.00000
Gd2 0.00000 0.25650 0.43885 1.00000
Gd3 0.00000 0.25790 0.30861 1.00000
Gd4 0.00000 0.24452 0.18712 1.00000
Gd5 0.25250 0.00000 0.00000 1.00000
Gd6 0.25580 0.00000 0.37173 1.00000
Gd7 0.24410 0.00000 0.25519 0.38000
K1 0.24410 0.00000 0.25519 0.62000
K2 0.26010 0.00000 0.12400 1.00000
K3 0.24150 0.50000 0.00000 1.00000
F1 0.38700 0.00000 0.19580 1.00000
F2 0.00000 0.00000 0.27580 1.00000
F3 0.17050 0.17400 0.04450 1.00000
F4 0.10570 0.50000 0.18190 1.00000
F5 0.61500 0.22400 0.00000 1.00000
F6 0.38600 0.00000 0.05660 1.00000
F7 0.50000 0.50000 0.04050 1.00000
F8 0.00000 0.00000 0.09190 1.00000
F9 0.10900 0.00000 0.18690 1.00000
F10 0.33070 0.32700 0.08660 1.00000
F11 0.38670 0.23300 0.37180 1.00000
F12 0.10800 0.50000 0.07220 1.00000
F13 0.11300 0.26800 0.24310 1.00000
F14 0.00000 0.33900 0.00000 1.00000
F15 0.31600 0.32900 0.17690 1.00000
F16 0.50000 0.16200 0.12680 1.00000
F17 0.00000 0.00000 0.35230 1.00000
F18 0.00000 0.00000 0.00000 1.00000

loop_
_cod_related_entry_id
_cod_related_entry_database
_cod_related_entry_code
1 AMCSD 0016357
